data_7016212
loop_
_publ_author_name
'Koshevoy, Igor O.'
'Smirnova, Ekaterina S.'
'Haukka, Matti'
'Laguna, Antonio'
'Chueca, Jessica Camara'
'Pakkanen, Tapani A.'
'Tunik, Sergey P.'
'Ospino, Isaura'
'Crespo, Olga'

_publ_section_title
;
 Synthesis, structural characterization, photophysical properties and
 theoretical analysis of gold(i) thiolate-phosphine complexes.
;
_journal_issue 28
_journal_name_full 'Dalton transactions (Cambridge, England : 2003)'
_journal_page_first 7412
_journal_page_last 7422
_journal_paper_doi 10.1039/c1dt10437c
_journal_volume 40
_journal_year 2011
_chemical_formula_moiety 'C144 H116 Au8 P8 S4, 4(F6 P), 6(C3 H6 O)'
_chemical_formula_sum 'C162 H152 Au8 F24 O6 P12 S4'
_chemical_formula_weight 4726.45
_chemical_name_systematic
;
?
;
_space_group_IT_number 2
_symmetry_cell_setting triclinic
_symmetry_space_group_name_Hall '-P 1'
_symmetry_space_group_name_H-M 'P -1'
_atom_sites_solution_hydrogens geom
_atom_sites_solution_primary direct
_atom_sites_solution_secondary difmap
_audit_creation_method SHELXL-97
_cell_angle_alpha 85.5220(10)
_cell_angle_beta 87.6520(10)
_cell_angle_gamma 60.9750(10)
_cell_formula_units_Z 1
_cell_length_a 14.7817(2)
_cell_length_b 15.1252(2)
_cell_length_c 20.7653(2)
_cell_measurement_reflns_used 80130
_cell_measurement_temperature 100(2)
_cell_measurement_theta_max 30.03
_cell_measurement_theta_min 1.00
_cell_volume 4047.13(9)
_computing_cell_refinement 'Denzo/Scalepack (Otwinowski & Minor, 1997)'
_computing_data_collection 'Collect (Bruker AXS BV, 1997-2004)'
_computing_data_reduction 'Denzo/Scalepack (Otwinowski & Minor, 1997)'
_computing_molecular_graphics 'Diamond v.3.1f (Brandenburg, 2008)'
_computing_publication_material 'SHELXL-97 (Sheldrick, 1997)'
_computing_structure_refinement 'SHELXL-97 (Sheldrick, 1997)'
_computing_structure_solution 'SIR97 (Altomare et al., 1997)'
_diffrn_ambient_temperature 100(2)
_diffrn_detector_area_resol_mean 9
_diffrn_measured_fraction_theta_full 0.996
_diffrn_measured_fraction_theta_max 0.996
_diffrn_measurement_device '95mm CCD camera on \k-goniostat'
_diffrn_measurement_device_type 'Nonius KappaCCD'
_diffrn_measurement_method '\f scans and \w scans with \k offset'
_diffrn_radiation_monochromator 'horizontally mounted graphite crystal'
_diffrn_radiation_source 'fine-focus sealed tube'
_diffrn_radiation_type MoK\a
_diffrn_radiation_wavelength 0.71073
_diffrn_reflns_av_R_equivalents 0.0359
_diffrn_reflns_av_sigmaI/netI 0.0412
_diffrn_reflns_limit_h_max 20
_diffrn_reflns_limit_h_min -20
_diffrn_reflns_limit_k_max 21
_diffrn_reflns_limit_k_min -21
_diffrn_reflns_limit_l_max 29
_diffrn_reflns_limit_l_min -29
_diffrn_reflns_number 85127
_diffrn_reflns_theta_full 30.03
_diffrn_reflns_theta_max 30.03
_diffrn_reflns_theta_min 2.80
_exptl_absorpt_coefficient_mu 7.473
_exptl_absorpt_correction_T_max 0.5528
_exptl_absorpt_correction_T_min 0.2262
_exptl_absorpt_correction_type multi-scan
_exptl_absorpt_process_details 'SADABS v.2.10 (Sheldrick, 2003)'
_exptl_crystal_colour colourless
_exptl_crystal_density_diffrn 1.939
_exptl_crystal_density_method 'not measured'
_exptl_crystal_description block
_exptl_crystal_F_000 2264
_exptl_crystal_size_max 0.28
_exptl_crystal_size_mid 0.15
_exptl_crystal_size_min 0.09
_refine_diff_density_max 1.582
_refine_diff_density_min -1.459
_refine_diff_density_rms 0.155
_refine_ls_extinction_method none
_refine_ls_goodness_of_fit_ref 1.077
_refine_ls_hydrogen_treatment constr
_refine_ls_matrix_type full
_refine_ls_number_parameters 1014
_refine_ls_number_reflns 23604
_refine_ls_number_restraints 56
_refine_ls_restrained_S_all 1.107
_refine_ls_R_factor_all 0.0461
_refine_ls_R_factor_gt 0.0304
_refine_ls_shift/su_max 0.004
_refine_ls_shift/su_mean 0.000
_refine_ls_structure_factor_coef Fsqd
_refine_ls_weighting_details 'calc w=1/[\s^2^(Fo^2^)+(0.0186P)^2^+11.2345P] where P=(Fo^2^+2Fc^2^)/3'
_refine_ls_weighting_scheme calc
_refine_ls_wR_factor_gt 0.0628
_refine_ls_wR_factor_ref 0.0676
_reflns_number_gt 19166
_reflns_number_total 23604
_reflns_threshold_expression >2sigma(I)
_cod_data_source_file c1dt10437c.txt
_cod_data_source_block 4
_cod_database_code 7016212

loop_
_symmetry_equiv_pos_as_xyz
'x, y, z'
'-x, -y, -z'

loop_
_atom_site_label
_atom_site_type_symbol
_atom_site_fract_x
_atom_site_fract_y
_atom_site_fract_z
_atom_site_U_iso_or_equiv
_atom_site_adp_type
_atom_site_occupancy
_atom_site_symmetry_multiplicity
_atom_site_calc_flag
_atom_site_refinement_flags
_atom_site_disorder_assembly
_atom_site_disorder_group
Au1 Au 0.525169(11) 0.101045(11) 0.039814(7) 0.01941(4) Uani 1 1 d . . .
Au2 Au 0.294595(12) 0.192448(12) 0.024393(7) 0.02088(4) Uani 1 1 d . . .
Au3 Au 0.497304(11) 0.099704(11) 0.415397(7) 0.01722(3) Uani 1 1 d . . .
Au4 Au 0.592641(11) 0.045419(11) 0.555179(7) 0.01784(4) Uani 1 1 d . . .
S1 S 0.42502(8) 0.14727(8) -0.05377(5) 0.02060(19) Uani 1 1 d . . .
S2 S 0.63707(7) -0.04556(7) 0.46238(4) 0.01914(19) Uani 1 1 d . . .
P1 P 0.18136(8) 0.21160(8) 0.10616(5) 0.0195(2) Uani 1 1 d . . .
P2 P 0.36105(8) 0.24516(8) 0.37464(5) 0.0192(2) Uani 1 1 d . . .
P3 P 0.54925(8) 0.14056(8) 0.64175(5) 0.0192(2) Uani 1 1 d . . .
P4 P 0.37442(8) -0.04743(8) 0.87074(5) 0.01815(19) Uani 1 1 d . . .
P5 P 0.77688(9) 0.42216(9) 0.84894(6) 0.0276(2) Uani 1 1 d . . .
P6 P 0.06910(10) 0.74460(10) 0.66514(7) 0.0363(3) Uani 1 1 d D . .
F1 F 0.7072(3) 0.5220(2) 0.88549(19) 0.0586(9) Uani 1 1 d . . .
F2 F 0.8468(2) 0.3221(2) 0.81196(16) 0.0462(8) Uani 1 1 d . . .
F3 F 0.7725(3) 0.3530(3) 0.90916(16) 0.0665(11) Uani 1 1 d . . .
F4 F 0.6746(2) 0.4294(2) 0.82001(17) 0.0517(8) Uani 1 1 d . . .
F5 F 0.7834(3) 0.4892(3) 0.78807(16) 0.0585(9) Uani 1 1 d . . .
F6 F 0.8789(2) 0.4160(2) 0.87680(16) 0.0516(8) Uani 1 1 d . . .
F7 F -0.0531(4) 0.8196(4) 0.6377(2) 0.0467(4) Uani 0.653(2) 1 d PD A 1
F9 F 0.0375(4) 0.6577(4) 0.6788(2) 0.0467(4) Uani 0.653(2) 1 d PD A 1
F8 F 0.0939(4) 0.7111(4) 0.5897(2) 0.0467(4) Uani 0.653(2) 1 d PD A 1
F10 F 0.0314(4) 0.7863(4) 0.7326(2) 0.0467(4) Uani 0.653(2) 1 d PD A 1
F11 F 0.0884(4) 0.8387(4) 0.6441(2) 0.0467(4) Uani 0.653(2) 1 d PD A 1
F12 F 0.1808(3) 0.6750(4) 0.6839(2) 0.0467(4) Uani 0.653(2) 1 d PD A 1
F7B F 0.0141(7) 0.8152(7) 0.6110(4) 0.0467(4) Uani 0.347(2) 1 d PD A 2
F8B F 0.1099(7) 0.6416(6) 0.6317(4) 0.0467(4) Uani 0.347(2) 1 d PD A 2
F9B F -0.0205(6) 0.7322(7) 0.6984(4) 0.0467(4) Uani 0.347(2) 1 d PD A 2
F10B F 0.0518(7) 0.8328(7) 0.7131(4) 0.0467(4) Uani 0.347(2) 1 d PD A 2
F11B F 0.1811(6) 0.7400(7) 0.6471(4) 0.0467(4) Uani 0.347(2) 1 d PD A 2
F12B F 0.1477(7) 0.6641(7) 0.7305(4) 0.0467(4) Uani 0.347(2) 1 d P A 2
O1 O 0.6869(3) 0.2336(3) 0.02082(17) 0.0395(8) Uani 1 1 d . . .
O2 O 0.1754(3) 0.3271(4) 0.7455(3) 0.0884(19) Uani 1 1 d . . .
C1 C 0.4295(3) 0.2541(3) -0.09402(19) 0.0208(8) Uani 1 1 d . . .
C2 C 0.3636(3) 0.3047(3) -0.1459(2) 0.0295(9) Uani 1 1 d . . .
H2 H 0.3123 0.2877 -0.1569 0.035 Uiso 1 1 calc R . .
C3 C 0.3747(4) 0.3817(4) -0.1819(2) 0.0358(11) Uani 1 1 d . . .
H3 H 0.3293 0.4181 -0.2170 0.043 Uiso 1 1 calc R . .
C4 C 0.4492(4) 0.4047(4) -0.1672(2) 0.0370(11) Uani 1 1 d . . .
H4 H 0.4563 0.4561 -0.1925 0.044 Uiso 1 1 calc R . .
C5 C 0.5144(4) 0.3543(4) -0.1161(3) 0.0382(11) Uani 1 1 d . . .
H5 H 0.5664 0.3707 -0.1061 0.046 Uiso 1 1 calc R . .
C6 C 0.5042(4) 0.2793(4) -0.0791(2) 0.0302(10) Uani 1 1 d . . .
H6 H 0.5487 0.2450 -0.0433 0.036 Uiso 1 1 calc R . .
C7 C 0.0570(3) 0.3255(3) 0.0969(2) 0.0231(8) Uani 1 1 d . . .
C8 C 0.0197(3) 0.3628(3) 0.0345(2) 0.0267(9) Uani 1 1 d . . .
H8 H 0.0603 0.3305 -0.0018 0.032 Uiso 1 1 calc R . .
C9 C -0.0773(4) 0.4477(4) 0.0256(2) 0.0342(10) Uani 1 1 d . . .
H9 H -0.1034 0.4732 -0.0168 0.041 Uiso 1 1 calc R . .
C10 C -0.1353(4) 0.4944(4) 0.0782(3) 0.0454(13) Uani 1 1 d . . .
H10 H -0.2018 0.5519 0.0720 0.054 Uiso 1 1 calc R . .
C11 C -0.0979(4) 0.4586(5) 0.1395(3) 0.0561(17) Uani 1 1 d . . .
H11 H -0.1380 0.4922 0.1756 0.067 Uiso 1 1 calc R . .
C12 C -0.0014(4) 0.3736(4) 0.1491(2) 0.0421(13) Uani 1 1 d . . .
H12 H 0.0240 0.3487 0.1916 0.051 Uiso 1 1 calc R . .
C13 C 0.1570(3) 0.1043(3) 0.11466(19) 0.0221(8) Uani 1 1 d . . .
C14 C 0.2365(3) 0.0090(3) 0.0987(2) 0.0262(9) Uani 1 1 d . . .
H14 H 0.3023 0.0009 0.0856 0.031 Uiso 1 1 calc R . .
C15 C 0.2188(4) -0.0736(4) 0.1021(2) 0.0318(10) Uani 1 1 d . . .
H15 H 0.2729 -0.1384 0.0921 0.038 Uiso 1 1 calc R . .
C16 C 0.1232(4) -0.0613(4) 0.1200(2) 0.0324(10) Uani 1 1 d . . .
H16 H 0.1107 -0.1174 0.1210 0.039 Uiso 1 1 calc R . .
C17 C 0.0455(4) 0.0314(4) 0.1365(2) 0.0359(11) Uani 1 1 d . . .
H17 H -0.0200 0.0387 0.1494 0.043 Uiso 1 1 calc R . .
C18 C 0.0617(3) 0.1154(4) 0.1344(2) 0.0287(9) Uani 1 1 d . . .
H18 H 0.0080 0.1793 0.1464 0.034 Uiso 1 1 calc R . .
C19 C 0.2335(3) 0.2165(3) 0.18309(18) 0.0195(8) Uani 1 1 d . . .
C20 C 0.2829(4) 0.2751(3) 0.1840(2) 0.0263(9) Uani 1 1 d . B .
H20 H 0.2894 0.3092 0.1452 0.032 Uiso 1 1 calc R . .
C21 C 0.3225(4) 0.2839(3) 0.2411(2) 0.0267(9) Uani 1 1 d . . .
H21 H 0.3559 0.3241 0.2415 0.032 Uiso 1 1 calc R B .
C22 C 0.3132(3) 0.2339(3) 0.29770(18) 0.0183(7) Uani 1 1 d . B .
C23 C 0.2660(3) 0.1735(3) 0.2966(2) 0.0236(8) Uani 1 1 d . . .
H23 H 0.2616 0.1376 0.3352 0.028 Uiso 1 1 calc R B .
C24 C 0.2255(3) 0.1656(3) 0.23958(19) 0.0226(8) Uani 1 1 d . B .
H24 H 0.1923 0.1253 0.2393 0.027 Uiso 1 1 calc R . .
C25 C 0.2490(3) 0.2940(3) 0.4280(2) 0.0259(9) Uani 1 1 d . B .
C26 C 0.2667(4) 0.2953(4) 0.4938(2) 0.0320(10) Uani 1 1 d . . .
H26 H 0.3353 0.2686 0.5091 0.038 Uiso 1 1 calc R B .
C27 C 0.1844(4) 0.3354(5) 0.5359(3) 0.0520(16) Uani 1 1 d . B .
H27 H 0.1962 0.3381 0.5802 0.062 Uiso 1 1 calc R . .
C28 C 0.0850(5) 0.3717(6) 0.5142(3) 0.069(2) Uani 1 1 d . . .
H28 H 0.0288 0.3975 0.5438 0.083 Uiso 1 1 calc R B .
C29 C 0.0663(4) 0.3708(5) 0.4495(3) 0.0555(17) Uani 1 1 d . B .
H29 H -0.0025 0.3974 0.4346 0.067 Uiso 1 1 calc R . .
C30 C 0.1484(3) 0.3311(4) 0.4067(2) 0.0341(11) Uani 1 1 d . . .
H30 H 0.1359 0.3291 0.3625 0.041 Uiso 1 1 calc R B .
C31 C 0.3959(4) 0.3450(3) 0.36416(19) 0.0250(9) Uani 1 1 d . B .
C32 C 0.3210(5) 0.4442(4) 0.3472(3) 0.0440(13) Uani 1 1 d . . .
H32 H 0.2519 0.4594 0.3396 0.053 Uiso 1 1 calc R B .
C33 C 0.3474(6) 0.5208(4) 0.3413(3) 0.0575(18) Uani 1 1 d . B .
H33 H 0.2965 0.5884 0.3294 0.069 Uiso 1 1 calc R . .
C34 C 0.4477(6) 0.4988(5) 0.3529(2) 0.0531(17) Uani 1 1 d . . .
H34 H 0.4656 0.5514 0.3489 0.064 Uiso 1 1 calc R B .
C35 C 0.5218(5) 0.4012(4) 0.3701(2) 0.0434(13) Uani 1 1 d . B .
H35 H 0.5904 0.3868 0.3787 0.052 Uiso 1 1 calc R . .
C36 C 0.4966(4) 0.3235(4) 0.3749(2) 0.0321(10) Uani 1 1 d . . .
H36 H 0.5484 0.2557 0.3855 0.039 Uiso 1 1 calc R B .
C37A C 0.7513(4) -0.0335(7) 0.4421(4) 0.028(3) Uani 0.467(8) 1 d PG B 3
C38A C 0.7618(5) 0.0153(8) 0.3851(4) 0.028(3) Uani 0.467(8) 1 d PG B 3
H38A H 0.7055 0.0488 0.3558 0.033 Uiso 0.467(8) 1 calc PR B 3
C39A C 0.8546(6) 0.0149(7) 0.3708(3) 0.045(3) Uani 0.467(8) 1 d PG B 3
H39A H 0.8618 0.0483 0.3318 0.055 Uiso 0.467(8) 1 calc PR B 3
C40A C 0.9370(5) -0.0341(7) 0.4136(4) 0.050(4) Uani 0.467(8) 1 d PG B 3
H40A H 1.0004 -0.0343 0.4039 0.060 Uiso 0.467(8) 1 calc PR B 3
C41A C 0.9265(4) -0.0829(7) 0.4707(3) 0.047(3) Uani 0.467(8) 1 d PG B 3
H41A H 0.9828 -0.1164 0.5000 0.057 Uiso 0.467(8) 1 calc PR B 3
C42A C 0.8336(5) -0.0825(6) 0.4850(3) 0.030(2) Uani 0.467(8) 1 d PG B 3
H42A H 0.8265 -0.1158 0.5240 0.036 Uiso 0.467(8) 1 calc PR B 3
C37B C 0.7591(3) -0.0650(5) 0.4341(3) 0.018(2) Uani 0.533(8) 1 d PG B 4
C38B C 0.7714(4) -0.0135(5) 0.3790(3) 0.020(2) Uani 0.533(8) 1 d PG B 4
H38B H 0.7123 0.0383 0.3566 0.024 Uiso 0.533(8) 1 calc PR B 4
C39B C 0.8700(5) -0.0377(5) 0.3565(2) 0.027(2) Uani 0.533(8) 1 d PG B 4
H39B H 0.8784 -0.0024 0.3188 0.033 Uiso 0.533(8) 1 calc PR B 4
C40B C 0.9564(3) -0.1134(5) 0.3891(3) 0.030(2) Uani 0.533(8) 1 d PG B 4
H40B H 1.0238 -0.1299 0.3737 0.036 Uiso 0.533(8) 1 calc PR B 4
C41B C 0.9441(3) -0.1649(4) 0.4442(2) 0.028(2) Uani 0.533(8) 1 d PG B 4
H41B H 1.0032 -0.2166 0.4665 0.033 Uiso 0.533(8) 1 calc PR B 4
C42B C 0.8455(4) -0.1407(5) 0.4667(2) 0.0216(17) Uani 0.533(8) 1 d PG B 4
H42B H 0.8371 -0.1759 0.5044 0.026 Uiso 0.533(8) 1 calc PR B 4
C43 C 0.6589(3) 0.1433(3) 0.67480(19) 0.0212(8) Uani 1 1 d . B .
C44 C 0.7587(3) 0.0647(3) 0.6643(2) 0.0249(9) Uani 1 1 d . . .
H44 H 0.7690 0.0112 0.6386 0.030 Uiso 1 1 calc R B .
C45 C 0.8432(4) 0.0649(4) 0.6915(2) 0.0305(10) Uani 1 1 d . B .
H45 H 0.9111 0.0108 0.6852 0.037 Uiso 1 1 calc R . .
C46 C 0.8283(4) 0.1441(4) 0.7278(2) 0.0302(10) Uani 1 1 d . . .
H46 H 0.8860 0.1450 0.7455 0.036 Uiso 1 1 calc R B .
C47 C 0.7290(4) 0.2221(4) 0.7383(2) 0.0322(10) Uani 1 1 d . B .
H47 H 0.7190 0.2763 0.7631 0.039 Uiso 1 1 calc R . .
C48 C 0.6447(4) 0.2210(3) 0.7127(2) 0.0272(9) Uani 1 1 d . . .
H48 H 0.5768 0.2736 0.7210 0.033 Uiso 1 1 calc R B .
C49 C 0.4549(3) 0.2710(3) 0.6212(2) 0.0228(8) Uani 1 1 d . B .
C50 C 0.3688(4) 0.3266(3) 0.6597(2) 0.0308(10) Uani 1 1 d . . .
H50 H 0.3555 0.2949 0.6974 0.037 Uiso 1 1 calc R B .
C51 C 0.3026(4) 0.4285(4) 0.6429(2) 0.0393(12) Uani 1 1 d . B .
H51 H 0.2444 0.4667 0.6693 0.047 Uiso 1 1 calc R . .
C52 C 0.3219(4) 0.4741(4) 0.5876(2) 0.0380(11) Uani 1 1 d . . .
H52 H 0.2765 0.5438 0.5763 0.046 Uiso 1 1 calc R B .
C53 C 0.4060(4) 0.4202(3) 0.5485(2) 0.0316(10) Uani 1 1 d . B .
H53 H 0.4185 0.4522 0.5106 0.038 Uiso 1 1 calc R . .
C54 C 0.4724(3) 0.3179(3) 0.5653(2) 0.0251(9) Uani 1 1 d . . .
H54 H 0.5301 0.2800 0.5385 0.030 Uiso 1 1 calc R B .
C55 C 0.4966(3) 0.0942(3) 0.70814(18) 0.0185(7) Uani 1 1 d . B .
C56 C 0.5507(3) 0.0536(3) 0.76595(19) 0.0219(8) Uani 1 1 d . . .
H56 H 0.6132 0.0550 0.7722 0.026 Uiso 1 1 calc R B .
C57 C 0.5134(3) 0.0110(3) 0.81440(18) 0.0199(8) Uani 1 1 d . B .
H57 H 0.5510 -0.0169 0.8535 0.024 Uiso 1 1 calc R . .
C58 C 0.4218(3) 0.0089(3) 0.80631(18) 0.0192(8) Uani 1 1 d . . .
C59 C 0.3676(3) 0.0490(3) 0.74856(18) 0.0200(8) Uani 1 1 d . B .
H59 H 0.3051 0.0475 0.7425 0.024 Uiso 1 1 calc R . .
C60 C 0.4049(3) 0.0915(3) 0.69960(18) 0.0192(8) Uani 1 1 d . . .
H60 H 0.3677 0.1186 0.6603 0.023 Uiso 1 1 calc R B .
C61 C 0.3640(3) -0.1475(3) 0.83438(19) 0.0215(8) Uani 1 1 d . . .
C62 C 0.4464(4) -0.2452(3) 0.8396(2) 0.0311(10) Uani 1 1 d . B .
H62 H 0.5060 -0.2600 0.8636 0.037 Uiso 1 1 calc R . .
C63 C 0.4412(4) -0.3220(4) 0.8093(3) 0.0409(12) Uani 1 1 d . . .
H63 H 0.4980 -0.3889 0.8120 0.049 Uiso 1 1 calc R B .
C64 C 0.3534(4) -0.3008(4) 0.7753(2) 0.0394(12) Uani 1 1 d . B .
H64 H 0.3501 -0.3531 0.7547 0.047 Uiso 1 1 calc R . .
C65 C 0.2710(4) -0.2040(4) 0.7713(2) 0.0380(11) Uani 1 1 d . . .
H65 H 0.2106 -0.1899 0.7484 0.046 Uiso 1 1 calc R B .
C66 C 0.2755(4) -0.1264(3) 0.8006(2) 0.0281(9) Uani 1 1 d . B .
H66 H 0.2187 -0.0595 0.7975 0.034 Uiso 1 1 calc R . .
C67 C 0.2432(3) 0.0467(3) 0.88921(18) 0.0191(8) Uani 1 1 d . . .
C68 C 0.1884(3) 0.0150(3) 0.9328(2) 0.0232(8) Uani 1 1 d . B .
H68 H 0.2197 -0.0531 0.9505 0.028 Uiso 1 1 calc R . .
C69 C 0.0879(3) 0.0835(3) 0.9503(2) 0.0263(9) Uani 1 1 d . . .
H69 H 0.0504 0.0618 0.9796 0.032 Uiso 1 1 calc R B .
C70 C 0.0421(3) 0.1831(3) 0.9251(2) 0.0269(9) Uani 1 1 d . B .
H70 H -0.0266 0.2296 0.9371 0.032 Uiso 1 1 calc R . .
C71 C 0.0969(3) 0.2148(3) 0.8822(2) 0.0272(9) Uani 1 1 d . . .
H71 H 0.0655 0.2831 0.8649 0.033 Uiso 1 1 calc R B .
C72 C 0.1974(3) 0.1471(3) 0.86451(19) 0.0227(8) Uani 1 1 d . B .
H72 H 0.2349 0.1693 0.8356 0.027 Uiso 1 1 calc R . .
C73 C 0.0906(5) 0.3512(6) 0.7238(3) 0.068(2) Uani 1 1 d . . .
C74 C 0.0105(5) 0.4583(6) 0.7140(4) 0.089(3) Uani 1 1 d . . .
H74A H -0.0342 0.4784 0.7522 0.133 Uiso 1 1 calc R . .
H74B H -0.0311 0.4668 0.6761 0.133 Uiso 1 1 calc R . .
H74C H 0.0437 0.5008 0.7071 0.133 Uiso 1 1 calc R . .
C75 C 0.0618(6) 0.2737(7) 0.7065(4) 0.090(3) Uani 1 1 d . . .
H75A H 0.1131 0.2065 0.7243 0.136 Uiso 1 1 calc R . .
H75B H 0.0600 0.2734 0.6594 0.136 Uiso 1 1 calc R . .
H75C H -0.0066 0.2904 0.7245 0.136 Uiso 1 1 calc R . .
C76 C 0.7091(4) 0.2952(3) 0.0384(2) 0.0287(9) Uani 1 1 d . . .
C77 C 0.6325(5) 0.4057(4) 0.0391(3) 0.0593(18) Uani 1 1 d . . .
H77A H 0.6482 0.4432 0.0038 0.089 Uiso 1 1 calc R . .
H77B H 0.6365 0.4306 0.0805 0.089 Uiso 1 1 calc R . .
H77C H 0.5626 0.4157 0.0335 0.089 Uiso 1 1 calc R . .
C78 C 0.8160(4) 0.2638(5) 0.0603(3) 0.0494(14) Uani 1 1 d . . .
H78A H 0.8631 0.1948 0.0482 0.074 Uiso 1 1 calc R . .
H78B H 0.8162 0.2660 0.1074 0.074 Uiso 1 1 calc R . .
H78C H 0.8389 0.3102 0.0398 0.074 Uiso 1 1 calc R . .
C79 C 0.1811(10) 0.6782(12) 0.4582(8) 0.069(4) Uani 0.481(8) 1 d P C 5
H79A H 0.2167 0.6047 0.4684 0.104 Uiso 0.481(8) 1 calc PR C 5
H79B H 0.1622 0.6926 0.4124 0.104 Uiso 0.481(8) 1 calc PR C 5
H79C H 0.1185 0.7100 0.4848 0.104 Uiso 0.481(8) 1 calc PR C 5
C80 C 0.2522(5) 0.7201(5) 0.4722(3) 0.0489(10) Uani 0.481(8) 1 d PD C 5
O3 O 0.3467(6) 0.6443(6) 0.4893(4) 0.050(2) Uani 0.481(8) 1 d P C 5
C81 C 0.2310(4) 0.8189(5) 0.4956(3) 0.0489(10) Uani 0.481(8) 1 d PD C 5
H81A H 0.1930 0.8298 0.5366 0.073 Uiso 0.481(8) 1 calc PR C 5
H81B H 0.1895 0.8736 0.4635 0.073 Uiso 0.481(8) 1 calc PR C 5
H81C H 0.2966 0.8183 0.5020 0.073 Uiso 0.481(8) 1 calc PR C 5
C79B C 0.1326(6) 0.9111(7) 0.4968(4) 0.030(2) Uani 0.519(8) 1 d P C 6
H79D H 0.1424 0.9646 0.5137 0.045 Uiso 0.519(8) 1 calc PR C 6
H79E H 0.0841 0.8989 0.5247 0.045 Uiso 0.519(8) 1 calc PR C 6
H79F H 0.1047 0.9323 0.4530 0.045 Uiso 0.519(8) 1 calc PR C 6
C80B C 0.2310(4) 0.8189(5) 0.4956(3) 0.0489(10) Uani 0.519(8) 1 d PD C 6
O3B O 0.3125(5) 0.8191(5) 0.5203(3) 0.0388(19) Uani 0.519(8) 1 d P C 6
C81B C 0.2522(5) 0.7201(5) 0.4722(3) 0.0489(10) Uani 0.519(8) 1 d PD C 6
H81D H 0.3137 0.6943 0.4444 0.073 Uiso 0.519(8) 1 calc PR C 6
H81E H 0.1926 0.7294 0.4476 0.073 Uiso 0.519(8) 1 calc PR C 6
H81F H 0.2641 0.6715 0.5093 0.073 Uiso 0.519(8) 1 calc PR C 6

loop_
_atom_site_aniso_label
_atom_site_aniso_U_11
_atom_site_aniso_U_22
_atom_site_aniso_U_33
_atom_site_aniso_U_23
_atom_site_aniso_U_13
_atom_site_aniso_U_12
Au1 0.02096(7) 0.02146(8) 0.01543(7) 0.00091(5) -0.00068(5) -0.01022(6)
Au2 0.02233(8) 0.02916(8) 0.01542(7) -0.00280(6) 0.00021(5) -0.01566(7)
Au3 0.01974(7) 0.01767(7) 0.01563(7) 0.00056(5) -0.00189(5) -0.01023(6)
Au4 0.02382(8) 0.01927(7) 0.01415(7) -0.00175(5) 0.00108(5) -0.01335(6)
S1 0.0252(5) 0.0254(5) 0.0146(4) -0.0019(4) 0.0008(4) -0.0148(4)
S2 0.0192(4) 0.0211(5) 0.0152(4) -0.0017(4) 0.0009(3) -0.0082(4)
P1 0.0197(5) 0.0250(5) 0.0155(5) -0.0018(4) -0.0010(4) -0.0120(4)
P2 0.0252(5) 0.0176(5) 0.0170(5) 0.0017(4) -0.0054(4) -0.0122(4)
P3 0.0253(5) 0.0222(5) 0.0151(5) -0.0036(4) 0.0025(4) -0.0154(4)
P4 0.0203(5) 0.0201(5) 0.0150(5) 0.0005(4) -0.0004(4) -0.0108(4)
P5 0.0312(6) 0.0245(6) 0.0265(6) 0.0034(4) -0.0058(5) -0.0133(5)
P6 0.0375(7) 0.0336(7) 0.0416(7) -0.0121(6) 0.0163(6) -0.0201(6)
F1 0.053(2) 0.0392(18) 0.081(3) -0.0257(17) 0.0128(18) -0.0187(16)
F2 0.0439(17) 0.0462(18) 0.0557(19) -0.0229(15) 0.0050(14) -0.0251(15)
F3 0.083(3) 0.057(2) 0.045(2) 0.0191(17) 0.0153(18) -0.027(2)
F4 0.0342(16) 0.0481(19) 0.077(2) -0.0040(17) -0.0084(15) -0.0228(15)
F5 0.061(2) 0.062(2) 0.053(2) 0.0287(17) -0.0125(16) -0.0334(18)
F6 0.0439(17) 0.053(2) 0.059(2) -0.0117(16) -0.0214(15) -0.0211(16)
F7 0.0441(10) 0.0523(11) 0.0457(10) -0.0060(8) -0.0025(8) -0.0243(9)
F9 0.0441(10) 0.0523(11) 0.0457(10) -0.0060(8) -0.0025(8) -0.0243(9)
F8 0.0441(10) 0.0523(11) 0.0457(10) -0.0060(8) -0.0025(8) -0.0243(9)
F10 0.0441(10) 0.0523(11) 0.0457(10) -0.0060(8) -0.0025(8) -0.0243(9)
F11 0.0441(10) 0.0523(11) 0.0457(10) -0.0060(8) -0.0025(8) -0.0243(9)
F12 0.0441(10) 0.0523(11) 0.0457(10) -0.0060(8) -0.0025(8) -0.0243(9)
F7B 0.0441(10) 0.0523(11) 0.0457(10) -0.0060(8) -0.0025(8) -0.0243(9)
F8B 0.0441(10) 0.0523(11) 0.0457(10) -0.0060(8) -0.0025(8) -0.0243(9)
F9B 0.0441(10) 0.0523(11) 0.0457(10) -0.0060(8) -0.0025(8) -0.0243(9)
F10B 0.0441(10) 0.0523(11) 0.0457(10) -0.0060(8) -0.0025(8) -0.0243(9)
F11B 0.0441(10) 0.0523(11) 0.0457(10) -0.0060(8) -0.0025(8) -0.0243(9)
F12B 0.0441(10) 0.0523(11) 0.0457(10) -0.0060(8) -0.0025(8) -0.0243(9)
O1 0.044(2) 0.042(2) 0.0367(19) 0.0020(16) -0.0094(15) -0.0234(17)
O2 0.034(2) 0.105(4) 0.085(4) 0.058(3) 0.001(2) -0.011(2)
C1 0.0212(19) 0.022(2) 0.0178(19) -0.0026(15) 0.0014(15) -0.0092(16)
C2 0.029(2) 0.030(2) 0.028(2) -0.0014(18) -0.0056(18) -0.0119(19)
C3 0.047(3) 0.028(2) 0.023(2) 0.0053(18) -0.002(2) -0.011(2)
C4 0.051(3) 0.023(2) 0.035(3) -0.003(2) 0.011(2) -0.017(2)
C5 0.043(3) 0.036(3) 0.047(3) 0.001(2) 0.004(2) -0.029(2)
C6 0.031(2) 0.034(2) 0.030(2) 0.0039(19) -0.0062(18) -0.019(2)
C7 0.022(2) 0.025(2) 0.022(2) -0.0019(16) 0.0007(16) -0.0112(17)
C8 0.033(2) 0.027(2) 0.023(2) -0.0016(17) -0.0048(17) -0.0162(19)
C9 0.038(3) 0.031(2) 0.031(2) 0.006(2) -0.013(2) -0.014(2)
C10 0.037(3) 0.038(3) 0.045(3) 0.000(2) -0.013(2) -0.005(2)
C11 0.039(3) 0.057(4) 0.033(3) -0.008(3) 0.001(2) 0.008(3)
C12 0.036(3) 0.042(3) 0.023(2) -0.001(2) -0.003(2) 0.000(2)
C13 0.026(2) 0.027(2) 0.0173(19) 0.0003(16) -0.0021(15) -0.0160(18)
C14 0.024(2) 0.030(2) 0.024(2) 0.0015(17) -0.0028(16) -0.0131(18)
C15 0.040(3) 0.025(2) 0.031(2) -0.0032(19) -0.006(2) -0.016(2)
C16 0.048(3) 0.034(3) 0.026(2) 0.0030(19) -0.008(2) -0.029(2)
C17 0.037(3) 0.051(3) 0.033(3) 0.005(2) -0.004(2) -0.032(2)
C18 0.027(2) 0.039(3) 0.024(2) 0.0004(19) -0.0019(17) -0.019(2)
C19 0.0225(19) 0.0197(19) 0.0164(18) -0.0031(15) -0.0006(15) -0.0101(16)
C20 0.041(2) 0.030(2) 0.0166(19) 0.0013(17) -0.0024(17) -0.025(2)
C21 0.038(2) 0.032(2) 0.021(2) -0.0002(17) -0.0041(18) -0.026(2)
C22 0.0200(18) 0.0146(18) 0.0177(18) -0.0010(14) -0.0034(14) -0.0060(15)
C23 0.030(2) 0.026(2) 0.0194(19) -0.0010(16) -0.0013(16) -0.0167(18)
C24 0.026(2) 0.028(2) 0.0203(19) -0.0002(16) -0.0014(16) -0.0183(18)
C25 0.029(2) 0.023(2) 0.018(2) -0.0025(16) -0.0043(16) -0.0062(18)
C26 0.027(2) 0.041(3) 0.024(2) -0.0055(19) -0.0054(17) -0.012(2)
C27 0.040(3) 0.079(4) 0.025(3) -0.016(3) -0.002(2) -0.017(3)
C28 0.035(3) 0.111(6) 0.034(3) -0.033(3) 0.007(2) -0.011(3)
C29 0.023(2) 0.086(5) 0.035(3) -0.018(3) -0.003(2) -0.006(3)
C30 0.026(2) 0.042(3) 0.020(2) -0.0023(19) -0.0079(17) -0.005(2)
C31 0.042(2) 0.024(2) 0.0171(19) 0.0010(16) -0.0071(17) -0.0220(19)
C32 0.064(4) 0.029(3) 0.044(3) 0.012(2) -0.030(3) -0.026(3)
C33 0.103(5) 0.031(3) 0.053(4) 0.014(3) -0.033(3) -0.044(3)
C34 0.112(5) 0.051(3) 0.030(3) 0.005(2) -0.012(3) -0.066(4)
C35 0.073(4) 0.056(3) 0.030(3) -0.004(2) 0.001(2) -0.054(3)
C36 0.049(3) 0.037(3) 0.025(2) -0.0025(19) 0.000(2) -0.032(2)
C37A 0.031(6) 0.041(8) 0.021(5) -0.013(5) 0.011(4) -0.023(5)
C38A 0.033(6) 0.023(6) 0.020(6) 0.003(4) 0.008(4) -0.010(4)
C39A 0.031(6) 0.063(9) 0.029(6) 0.009(6) 0.008(5) -0.014(6)
C40A 0.022(5) 0.067(9) 0.049(7) 0.010(6) 0.010(5) -0.016(6)
C41A 0.021(5) 0.064(9) 0.041(6) 0.011(6) -0.005(4) -0.011(5)
C42A 0.024(5) 0.038(6) 0.016(4) 0.002(4) 0.009(4) -0.007(4)
C37B 0.017(4) 0.024(5) 0.017(4) -0.003(4) -0.002(3) -0.011(3)
C38B 0.015(4) 0.020(5) 0.021(5) -0.007(4) -0.002(3) -0.005(3)
C39B 0.028(5) 0.038(5) 0.018(4) -0.004(4) 0.004(3) -0.017(4)
C40B 0.020(4) 0.039(5) 0.035(5) -0.008(4) 0.005(3) -0.017(4)
C41B 0.023(4) 0.026(4) 0.032(4) 0.000(3) -0.006(3) -0.010(3)
C42B 0.021(4) 0.023(4) 0.020(4) 0.000(3) 0.002(3) -0.010(3)
C43 0.028(2) 0.022(2) 0.0197(19) -0.0001(15) 0.0006(16) -0.0168(17)
C44 0.030(2) 0.028(2) 0.022(2) -0.0037(17) 0.0030(17) -0.0179(19)
C45 0.029(2) 0.036(3) 0.030(2) 0.0048(19) -0.0020(18) -0.020(2)
C46 0.038(3) 0.041(3) 0.024(2) 0.0053(19) -0.0049(18) -0.030(2)
C47 0.050(3) 0.037(3) 0.024(2) -0.0004(19) -0.001(2) -0.032(2)
C48 0.038(2) 0.028(2) 0.022(2) -0.0043(17) 0.0005(18) -0.021(2)
C49 0.028(2) 0.022(2) 0.022(2) -0.0048(16) 0.0024(16) -0.0152(17)
C50 0.042(3) 0.028(2) 0.024(2) -0.0033(18) 0.0106(19) -0.019(2)
C51 0.051(3) 0.025(2) 0.037(3) -0.009(2) 0.017(2) -0.016(2)
C52 0.046(3) 0.022(2) 0.041(3) 0.000(2) 0.001(2) -0.013(2)
C53 0.044(3) 0.027(2) 0.028(2) 0.0006(18) 0.002(2) -0.021(2)
C54 0.029(2) 0.028(2) 0.024(2) 0.0000(17) 0.0008(17) -0.0183(19)
C55 0.026(2) 0.0157(18) 0.0161(18) -0.0025(14) 0.0038(15) -0.0116(16)
C56 0.024(2) 0.025(2) 0.0184(19) -0.0039(16) 0.0002(15) -0.0133(17)
C57 0.0209(19) 0.021(2) 0.0166(18) -0.0003(15) -0.0015(15) -0.0095(16)
C58 0.0238(19) 0.0201(19) 0.0176(18) -0.0059(15) 0.0034(15) -0.0132(16)
C59 0.0224(19) 0.023(2) 0.0165(18) -0.0027(15) 0.0003(15) -0.0128(16)
C60 0.025(2) 0.0215(19) 0.0128(17) -0.0025(14) -0.0001(14) -0.0120(16)
C61 0.028(2) 0.023(2) 0.0173(19) -0.0013(15) 0.0035(16) -0.0159(17)
C62 0.029(2) 0.026(2) 0.035(2) -0.0064(19) 0.0046(19) -0.0110(19)
C63 0.043(3) 0.027(3) 0.051(3) -0.015(2) 0.014(2) -0.015(2)
C64 0.059(3) 0.037(3) 0.039(3) -0.016(2) 0.013(2) -0.035(3)
C65 0.052(3) 0.043(3) 0.033(3) -0.004(2) -0.003(2) -0.034(3)
C66 0.038(2) 0.029(2) 0.024(2) -0.0003(18) -0.0033(18) -0.022(2)
C67 0.0202(19) 0.023(2) 0.0171(18) -0.0018(15) -0.0011(14) -0.0125(16)
C68 0.025(2) 0.024(2) 0.024(2) 0.0003(16) -0.0007(16) -0.0148(17)
C69 0.026(2) 0.034(2) 0.022(2) -0.0027(18) 0.0031(16) -0.0177(19)
C70 0.025(2) 0.032(2) 0.020(2) -0.0035(17) -0.0005(16) -0.0111(19)
C71 0.030(2) 0.021(2) 0.026(2) -0.0006(17) 0.0008(17) -0.0089(18)
C72 0.024(2) 0.025(2) 0.0199(19) -0.0009(16) 0.0005(16) -0.0131(17)
C73 0.041(3) 0.087(5) 0.032(3) 0.023(3) 0.011(3) -0.001(3)
C74 0.050(4) 0.102(6) 0.052(4) 0.004(4) -0.006(3) 0.012(4)
C75 0.070(5) 0.105(7) 0.050(4) 0.014(4) -0.005(4) -0.008(5)
C76 0.034(2) 0.028(2) 0.020(2) -0.0012(17) 0.0036(17) -0.012(2)
C77 0.067(4) 0.032(3) 0.047(3) 0.000(3) 0.014(3) -0.001(3)
C78 0.044(3) 0.075(4) 0.042(3) 0.001(3) -0.003(2) -0.039(3)
C79 0.041(7) 0.070(10) 0.086(11) -0.006(8) -0.004(7) -0.018(7)
C80 0.045(2) 0.052(2) 0.049(2) -0.0108(19) 0.0101(19) -0.023(2)
O3 0.038(4) 0.037(5) 0.068(6) 0.011(4) 0.006(4) -0.015(4)
C81 0.045(2) 0.052(2) 0.049(2) -0.0108(19) 0.0101(19) -0.023(2)
C79B 0.022(4) 0.041(5) 0.029(4) -0.008(4) 0.002(3) -0.016(4)
C80B 0.045(2) 0.052(2) 0.049(2) -0.0108(19) 0.0101(19) -0.023(2)
O3B 0.024(3) 0.050(4) 0.039(4) -0.012(3) -0.001(3) -0.014(3)
C81B 0.045(2) 0.052(2) 0.049(2) -0.0108(19) 0.0101(19) -0.023(2)

loop_
_atom_type_symbol
_atom_type_description
_atom_type_scat_dispersion_real
_atom_type_scat_dispersion_imag
_atom_type_scat_source
C C 0.0033 0.0016 'International Tables Vol C Tables 4.2.6.8 and 6.1.1.4'
H H 0.0000 0.0000 'International Tables Vol C Tables 4.2.6.8 and 6.1.1.4'
O O 0.0106 0.0060 'International Tables Vol C Tables 4.2.6.8 and 6.1.1.4'
F F 0.0171 0.0103 'International Tables Vol C Tables 4.2.6.8 and 6.1.1.4'
P P 0.1023 0.0942 'International Tables Vol C Tables 4.2.6.8 and 6.1.1.4'
S S 0.1246 0.1234 'International Tables Vol C Tables 4.2.6.8 and 6.1.1.4'
Au Au -2.0133 8.8022 'International Tables Vol C Tables 4.2.6.8 and 6.1.1.4'

loop_
_geom_angle_atom_site_label_1
_geom_angle_atom_site_label_2
_geom_angle_atom_site_label_3
_geom_angle
_geom_angle_site_symmetry_1
_geom_angle_site_symmetry_3
_geom_angle_publ_flag
P4 Au1 S1 176.91(4) 2_656 . ?
P4 Au1 Au2 131.20(3) 2_656 . ?
S1 Au1 Au2 49.82(2) . . ?
P1 Au2 S1 171.35(4) . . ?
P1 Au2 Au1 125.02(3) . . ?
S1 Au2 Au1 49.94(2) . . ?
P2 Au3 S2 176.89(3) . . ?
P2 Au3 Au4 104.01(3) . 2_656 ?
S2 Au3 Au4 77.06(2) . 2_656 ?
P2 Au3 Au4 129.26(3) . . ?
S2 Au3 Au4 47.67(2) . . ?
Au4 Au3 Au4 89.577(5) 2_656 . ?
P3 Au4 S2 176.97(4) . . ?
P3 Au4 Au3 104.99(3) . 2_656 ?
S2 Au4 Au3 77.64(2) . 2_656 ?
P3 Au4 Au3 130.26(3) . . ?
S2 Au4 Au3 47.68(2) . . ?
Au3 Au4 Au3 90.422(5) 2_656 . ?
C1 S1 Au2 113.09(13) . . ?
C1 S1 Au1 107.69(13) . . ?
Au2 S1 Au1 80.24(3) . . ?
C37B S2 Au4 109.4(3) . . ?
C37A S2 Au4 96.4(3) . . ?
C37B S2 Au3 114.1(2) . . ?
C37A S2 Au3 106.1(3) . . ?
Au4 S2 Au3 84.66(3) . . ?
C7 P1 C13 107.38(19) . . ?
C7 P1 C19 106.35(18) . . ?
C13 P1 C19 106.71(18) . . ?
C7 P1 Au2 114.42(14) . . ?
C13 P1 Au2 110.58(14) . . ?
C19 P1 Au2 111.01(13) . . ?
C31 P2 C25 105.0(2) . . ?
C31 P2 C22 108.43(18) . . ?
C25 P2 C22 105.23(18) . . ?
C31 P2 Au3 109.96(15) . . ?
C25 P2 Au3 113.39(14) . . ?
C22 P2 Au3 114.30(13) . . ?
C43 P3 C49 106.25(19) . . ?
C43 P3 C55 105.50(18) . . ?
C49 P3 C55 107.52(18) . . ?
C43 P3 Au4 112.38(14) . . ?
C49 P3 Au4 111.72(14) . . ?
C55 P3 Au4 113.00(13) . . ?
C67 P4 C61 105.85(18) . . ?
C67 P4 C58 107.31(18) . . ?
C61 P4 C58 105.21(17) . . ?
C67 P4 Au1 111.07(13) . 2_656 ?
C61 P4 Au1 113.83(14) . 2_656 ?
C58 P4 Au1 113.04(13) . 2_656 ?
F3 P5 F5 178.7(2) . . ?
F3 P5 F1 91.3(2) . . ?
F5 P5 F1 89.9(2) . . ?
F3 P5 F2 88.91(19) . . ?
F5 P5 F2 89.8(2) . . ?
F1 P5 F2 179.8(2) . . ?
F3 P5 F6 90.5(2) . . ?
F5 P5 F6 89.16(19) . . ?
F1 P5 F6 90.43(18) . . ?
F2 P5 F6 89.63(17) . . ?
F3 P5 F4 90.4(2) . . ?
F5 P5 F4 89.93(19) . . ?
F1 P5 F4 89.57(18) . . ?
F2 P5 F4 90.37(17) . . ?
F6 P5 F4 179.1(2) . . ?
F7B P6 F12 136.7(4) . . ?
F7B P6 F10 114.8(4) . . ?
F12 P6 F10 96.3(3) . . ?
F7B P6 F9B 100.2(5) . . ?
F12 P6 F9B 121.6(4) . . ?
F10 P6 F9B 61.3(4) . . ?
F7B P6 F8B 99.3(5) . . ?
F12 P6 F8B 70.9(4) . . ?
F10 P6 F8B 138.7(4) . . ?
F9B P6 F8B 91.4(5) . . ?
F7B P6 F9 113.2(4) . . ?
F12 P6 F9 93.4(3) . . ?
F10 P6 F9 92.8(3) . . ?
F8B P6 F9 50.8(4) . . ?
F7B P6 F11 58.9(4) . . ?
F12 P6 F11 93.5(3) . . ?
F10 P6 F11 90.3(3) . . ?
F9B P6 F11 135.2(4) . . ?
F8B P6 F11 128.5(4) . . ?
F9 P6 F11 172.1(3) . . ?
F7B P6 F10B 94.8(5) . . ?
F12 P6 F10B 95.0(4) . . ?
F9B P6 F10B 91.4(5) . . ?
F8B P6 F10B 164.9(5) . . ?
F9 P6 F10B 127.2(4) . . ?
F11 P6 F10B 55.9(4) . . ?
F7B P6 F11B 94.9(5) . . ?
F10 P6 F11B 110.3(4) . . ?
F9B P6 F11B 164.8(5) . . ?
F8B P6 F11B 88.0(5) . . ?
F9 P6 F11B 132.0(4) . . ?
F11 P6 F11B 53.0(4) . . ?
F10B P6 F11B 85.4(5) . . ?
F7B P6 F8 58.4(4) . . ?
F12 P6 F8 91.2(3) . . ?
F10 P6 F8 172.4(3) . . ?
F9B P6 F8 115.1(4) . . ?
F8B P6 F8 45.2(4) . . ?
F9 P6 F8 87.5(2) . . ?
F11 P6 F8 88.5(2) . . ?
F10B P6 F8 144.1(4) . . ?
F11B P6 F8 74.7(3) . . ?
F12 P6 F7 175.2(3) . . ?
F10 P6 F7 88.4(2) . . ?
F9B P6 F7 61.1(4) . . ?
F8B P6 F7 105.6(4) . . ?
F9 P6 F7 86.6(2) . . ?
F11 P6 F7 86.2(2) . . ?
F10B P6 F7 88.8(4) . . ?
F11B P6 F7 133.5(4) . . ?
F8 P6 F7 84.0(2) . . ?
F7B P6 F12B 172.8(5) . . ?
F10 P6 F12B 65.6(3) . . ?
F9B P6 F12B 86.3(4) . . ?
F8B P6 F12B 83.4(4) . . ?
F9 P6 F12B 73.7(3) . . ?
F11 P6 F12B 114.2(3) . . ?
F10B P6 F12B 81.9(4) . . ?
F11B P6 F12B 78.5(4) . . ?
F8 P6 F12B 121.6(3) . . ?
F7 P6 F12B 145.9(3) . . ?
C6 C1 C2 120.1(4) . . ?
C6 C1 S1 121.3(3) . . ?
C2 C1 S1 118.3(3) . . ?
C1 C2 C3 118.3(4) . . ?
C1 C2 H2 120.9 . . ?
C3 C2 H2 120.9 . . ?
C4 C3 C2 121.0(4) . . ?
C4 C3 H3 119.5 . . ?
C2 C3 H3 119.5 . . ?
C3 C4 C5 120.5(4) . . ?
C3 C4 H4 119.7 . . ?
C5 C4 H4 119.7 . . ?
C4 C5 C6 119.8(5) . . ?
C4 C5 H5 120.1 . . ?
C6 C5 H5 120.1 . . ?
C1 C6 C5 120.3(4) . . ?
C1 C6 H6 119.8 . . ?
C5 C6 H6 119.8 . . ?
C12 C7 C8 119.8(4) . . ?
C12 C7 P1 122.1(3) . . ?
C8 C7 P1 118.1(3) . . ?
C9 C8 C7 119.6(4) . . ?
C9 C8 H8 120.2 . . ?
C7 C8 H8 120.2 . . ?
C10 C9 C8 119.9(4) . . ?
C10 C9 H9 120.0 . . ?
C8 C9 H9 120.0 . . ?
C9 C10 C11 120.4(5) . . ?
C9 C10 H10 119.8 . . ?
C11 C10 H10 119.8 . . ?
C10 C11 C12 120.3(5) . . ?
C10 C11 H11 119.9 . . ?
C12 C11 H11 119.9 . . ?
C7 C12 C11 119.9(5) . . ?
C7 C12 H12 120.1 . . ?
C11 C12 H12 120.1 . . ?
C18 C13 C14 119.8(4) . . ?
C18 C13 P1 121.6(3) . . ?
C14 C13 P1 118.6(3) . . ?
C15 C14 C13 119.9(4) . . ?
C15 C14 H14 120.1 . . ?
C13 C14 H14 120.1 . . ?
C16 C15 C14 120.0(4) . . ?
C16 C15 H15 120.0 . . ?
C14 C15 H15 120.0 . . ?
C17 C16 C15 120.3(4) . . ?
C17 C16 H16 119.8 . . ?
C15 C16 H16 119.8 . . ?
C16 C17 C18 120.8(4) . . ?
C16 C17 H17 119.6 . . ?
C18 C17 H17 119.6 . . ?
C13 C18 C17 119.1(4) . . ?
C13 C18 H18 120.4 . . ?
C17 C18 H18 120.4 . . ?
C24 C19 C20 119.6(4) . . ?
C24 C19 P1 122.9(3) . . ?
C20 C19 P1 117.5(3) . . ?
C21 C20 C19 120.6(4) . . ?
C21 C20 H20 119.7 . . ?
C19 C20 H20 119.7 . . ?
C22 C21 C20 119.6(4) . . ?
C22 C21 H21 120.2 . . ?
C20 C21 H21 120.2 . . ?
C21 C22 C23 119.9(4) . . ?
C21 C22 P2 121.6(3) . . ?
C23 C22 P2 118.5(3) . . ?
C24 C23 C22 120.4(4) . . ?
C24 C23 H23 119.8 . . ?
C22 C23 H23 119.8 . . ?
C19 C24 C23 119.9(4) . . ?
C19 C24 H24 120.1 . . ?
C23 C24 H24 120.1 . . ?
C30 C25 C26 119.3(4) . . ?
C30 C25 P2 123.4(3) . . ?
C26 C25 P2 117.3(3) . . ?
C27 C26 C25 119.8(4) . . ?
C27 C26 H26 120.1 . . ?
C25 C26 H26 120.1 . . ?
C26 C27 C28 120.3(5) . . ?
C26 C27 H27 119.9 . . ?
C28 C27 H27 119.9 . . ?
C27 C28 C29 120.6(5) . . ?
C27 C28 H28 119.7 . . ?
C29 C28 H28 119.7 . . ?
C30 C29 C28 119.6(5) . . ?
C30 C29 H29 120.2 . . ?
C28 C29 H29 120.2 . . ?
C29 C30 C25 120.4(4) . . ?
C29 C30 H30 119.8 . . ?
C25 C30 H30 119.8 . . ?
C36 C31 C32 119.6(4) . . ?
C36 C31 P2 120.1(3) . . ?
C32 C31 P2 120.3(4) . . ?
C33 C32 C31 120.0(5) . . ?
C33 C32 H32 120.0 . . ?
C31 C32 H32 120.0 . . ?
C34 C33 C32 119.9(5) . . ?
C34 C33 H33 120.0 . . ?
C32 C33 H33 120.0 . . ?
C35 C34 C33 120.4(5) . . ?
C35 C34 H34 119.8 . . ?
C33 C34 H34 119.8 . . ?
C34 C35 C36 120.1(5) . . ?
C34 C35 H35 119.9 . . ?
C36 C35 H35 119.9 . . ?
C31 C36 C35 119.9(5) . . ?
C31 C36 H36 120.1 . . ?
C35 C36 H36 120.1 . . ?
C38A C37A C42A 120.0 . . ?
C38A C37A S2 123.4(4) . . ?
C42A C37A S2 116.5(4) . . ?
C39A C38A C37A 120.0 . . ?
C39A C38A H38A 120.0 . . ?
C37A C38A H38A 120.0 . . ?
C38A C39A C40A 120.0 . . ?
C38A C39A H39A 120.0 . . ?
C40A C39A H39A 120.0 . . ?
C39A C40A C41A 120.0 . . ?
C39A C40A H40A 120.0 . . ?
C41A C40A H40A 120.0 . . ?
C42A C41A C40A 120.0 . . ?
C42A C41A H41A 120.0 . . ?
C40A C41A H41A 120.0 . . ?
C41A C42A C37A 120.0 . . ?
C41A C42A H42A 120.0 . . ?
C37A C42A H42A 120.0 . . ?
C38B C37B C42B 120.0 . . ?
C38B C37B S2 122.8(3) . . ?
C42B C37B S2 117.0(3) . . ?
C37B C38B C39B 120.0 . . ?
C37B C38B H38B 120.0 . . ?
C39B C38B H38B 120.0 . . ?
C38B C39B C40B 120.0 . . ?
C38B C39B H39B 120.0 . . ?
C40B C39B H39B 120.0 . . ?
C41B C40B C39B 120.0 . . ?
C41B C40B H40B 120.0 . . ?
C39B C40B H40B 120.0 . . ?
C40B C41B C42B 120.0 . . ?
C40B C41B H41B 120.0 . . ?
C42B C41B H41B 120.0 . . ?
C41B C42B C37B 120.0 . . ?
C41B C42B H42B 120.0 . . ?
C37B C42B H42B 120.0 . . ?
C48 C43 C44 119.6(4) . . ?
C48 C43 P3 120.7(3) . . ?
C44 C43 P3 119.7(3) . . ?
C45 C44 C43 119.8(4) . . ?
C45 C44 H44 120.1 . . ?
C43 C44 H44 120.1 . . ?
C46 C45 C44 120.0(4) . . ?
C46 C45 H45 120.0 . . ?
C44 C45 H45 120.0 . . ?
C45 C46 C47 120.1(4) . . ?
C45 C46 H46 120.0 . . ?
C47 C46 H46 120.0 . . ?
C48 C47 C46 120.2(4) . . ?
C48 C47 H47 119.9 . . ?
C46 C47 H47 119.9 . . ?
C47 C48 C43 120.3(4) . . ?
C47 C48 H48 119.9 . . ?
C43 C48 H48 119.9 . . ?
C54 C49 C50 119.4(4) . . ?
C54 C49 P3 117.5(3) . . ?
C50 C49 P3 123.1(3) . . ?
C51 C50 C49 120.0(4) . . ?
C51 C50 H50 120.0 . . ?
C49 C50 H50 120.0 . . ?
C52 C51 C50 119.8(4) . . ?
C52 C51 H51 120.1 . . ?
C50 C51 H51 120.1 . . ?
C53 C52 C51 121.1(5) . . ?
C53 C52 H52 119.4 . . ?
C51 C52 H52 119.4 . . ?
C52 C53 C54 119.1(4) . . ?
C52 C53 H53 120.4 . . ?
C54 C53 H53 120.4 . . ?
C49 C54 C53 120.6(4) . . ?
C49 C54 H54 119.7 . . ?
C53 C54 H54 119.7 . . ?
C56 C55 C60 119.3(3) . . ?
C56 C55 P3 120.9(3) . . ?
C60 C55 P3 119.6(3) . . ?
C57 C56 C55 120.2(4) . . ?
C57 C56 H56 119.9 . . ?
C55 C56 H56 119.9 . . ?
C56 C57 C58 120.7(4) . . ?
C56 C57 H57 119.7 . . ?
C58 C57 H57 119.7 . . ?
C57 C58 C59 119.3(4) . . ?
C57 C58 P4 119.9(3) . . ?
C59 C58 P4 120.8(3) . . ?
C58 C59 C60 120.3(4) . . ?
C58 C59 H59 119.9 . . ?
C60 C59 H59 119.9 . . ?
C59 C60 C55 120.2(4) . . ?
C59 C60 H60 119.9 . . ?
C55 C60 H60 119.9 . . ?
C62 C61 C66 120.2(4) . . ?
C62 C61 P4 119.0(3) . . ?
C66 C61 P4 120.8(3) . . ?
C61 C62 C63 119.5(5) . . ?
C61 C62 H62 120.2 . . ?
C63 C62 H62 120.2 . . ?
C64 C63 C62 120.2(5) . . ?
C64 C63 H63 119.9 . . ?
C62 C63 H63 119.9 . . ?
C65 C64 C63 120.0(4) . . ?
C65 C64 H64 120.0 . . ?
C63 C64 H64 120.0 . . ?
C64 C65 C66 120.4(5) . . ?
C64 C65 H65 119.8 . . ?
C66 C65 H65 119.8 . . ?
C61 C66 C65 119.6(4) . . ?
C61 C66 H66 120.2 . . ?
C65 C66 H66 120.2 . . ?
C72 C67 C68 119.7(4) . . ?
C72 C67 P4 123.7(3) . . ?
C68 C67 P4 116.5(3) . . ?
C69 C68 C67 119.8(4) . . ?
C69 C68 H68 120.1 . . ?
C67 C68 H68 120.1 . . ?
C70 C69 C68 120.4(4) . . ?
C70 C69 H69 119.8 . . ?
C68 C69 H69 119.8 . . ?
C69 C70 C71 119.8(4) . . ?
C69 C70 H70 120.1 . . ?
C71 C70 H70 120.1 . . ?
C72 C71 C70 120.3(4) . . ?
C72 C71 H71 119.8 . . ?
C70 C71 H71 119.8 . . ?
C71 C72 C67 119.9(4) . . ?
C71 C72 H72 120.0 . . ?
C67 C72 H72 120.0 . . ?
O2 C73 C74 121.6(9) . . ?
O2 C73 C75 121.8(7) . . ?
C74 C73 C75 116.6(7) . . ?
C73 C74 H74A 109.5 . . ?
C73 C74 H74B 109.5 . . ?
H74A C74 H74B 109.5 . . ?
C73 C74 H74C 109.5 . . ?
H74A C74 H74C 109.5 . . ?
H74B C74 H74C 109.5 . . ?
C73 C75 H75A 109.5 . . ?
C73 C75 H75B 109.5 . . ?
H75A C75 H75B 109.5 . . ?
C73 C75 H75C 109.5 . . ?
H75A C75 H75C 109.5 . . ?
H75B C75 H75C 109.5 . . ?
O1 C76 C78 121.0(5) . . ?
O1 C76 C77 122.6(5) . . ?
C78 C76 C77 116.4(5) . . ?
C76 C77 H77A 109.5 . . ?
C76 C77 H77B 109.5 . . ?
H77A C77 H77B 109.5 . . ?
C76 C77 H77C 109.5 . . ?
H77A C77 H77C 109.5 . . ?
H77B C77 H77C 109.5 . . ?
C76 C78 H78A 109.5 . . ?
C76 C78 H78B 109.5 . . ?
H78A C78 H78B 109.5 . . ?
C76 C78 H78C 109.5 . . ?
H78A C78 H78C 109.5 . . ?
H78B C78 H78C 109.5 . . ?
O3 C80 C81 112.6(6) . . ?
O3 C80 C79 110.5(8) . . ?
C81 C80 C79 131.8(7) . . ?

loop_
_geom_bond_atom_site_label_1
_geom_bond_atom_site_label_2
_geom_bond_distance
_geom_bond_site_symmetry_2
_geom_bond_publ_flag
Au1 P4 2.2656(10) 2_656 ?
Au1 S1 2.3400(10) . yes
Au1 Au2 3.0130(2) . yes
Au2 P1 2.2676(10) . yes
Au2 S1 2.3358(10) . yes
Au3 P2 2.2720(10) . yes
Au3 S2 2.3395(10) . yes
Au3 Au4 3.0847(2) 2_656 yes
Au3 Au4 3.1505(2) . yes
Au4 P3 2.2645(10) . yes
Au4 S2 2.3392(9) . yes
Au4 Au3 3.0846(2) 2_656 yes
S1 C1 1.789(4) . ?
S2 C37B 1.764(4) . ?
S2 C37A 1.814(5) . ?
P1 C7 1.813(4) . ?
P1 C13 1.820(4) . ?
P1 C19 1.824(4) . ?
P2 C31 1.814(4) . ?
P2 C25 1.819(4) . ?
P2 C22 1.825(4) . ?
P3 C43 1.805(4) . ?
P3 C49 1.808(4) . ?
P3 C55 1.814(4) . ?
P4 C67 1.811(4) . ?
P4 C61 1.816(4) . ?
P4 C58 1.825(4) . ?
P4 Au1 2.2656(10) 2_656 ?
P5 F3 1.587(3) . ?
P5 F5 1.587(3) . ?
P5 F1 1.589(3) . ?
P5 F2 1.596(3) . ?
P5 F6 1.596(3) . ?
P5 F4 1.600(3) . ?
P6 F7B 1.452(8) . ?
P6 F12 1.513(5) . ?
P6 F10 1.549(5) . ?
P6 F9B 1.553(8) . ?
P6 F8B 1.580(8) . ?
P6 F9 1.598(5) . ?
P6 F11 1.608(5) . ?
P6 F10B 1.640(8) . ?
P6 F11B 1.651(8) . ?
P6 F8 1.656(5) . ?
P6 F7 1.693(5) . ?
P6 F12B 1.782(9) . ?
O1 C76 1.213(6) . ?
O2 C73 1.218(8) . ?
C1 C6 1.384(6) . ?
C1 C2 1.390(6) . ?
C2 C3 1.407(7) . ?
C2 H2 0.9500 . ?
C3 C4 1.359(7) . ?
C3 H3 0.9500 . ?
C4 C5 1.370(7) . ?
C4 H4 0.9500 . ?
C5 C6 1.386(6) . ?
C5 H5 0.9500 . ?
C6 H6 0.9500 . ?
C7 C12 1.374(6) . ?
C7 C8 1.395(6) . ?
C8 C9 1.392(6) . ?
C8 H8 0.9500 . ?
C9 C10 1.371(7) . ?
C9 H9 0.9500 . ?
C10 C11 1.371(8) . ?
C10 H10 0.9500 . ?
C11 C12 1.389(7) . ?
C11 H11 0.9500 . ?
C12 H12 0.9500 . ?
C13 C18 1.383(6) . ?
C13 C14 1.401(6) . ?
C14 C15 1.392(6) . ?
C14 H14 0.9500 . ?
C15 C16 1.373(7) . ?
C15 H15 0.9500 . ?
C16 C17 1.372(7) . ?
C16 H16 0.9500 . ?
C17 C18 1.400(7) . ?
C17 H17 0.9500 . ?
C18 H18 0.9500 . ?
C19 C24 1.385(5) . ?
C19 C20 1.396(6) . ?
C20 C21 1.388(6) . ?
C20 H20 0.9500 . ?
C21 C22 1.385(6) . ?
C21 H21 0.9500 . ?
C22 C23 1.395(6) . ?
C23 C24 1.388(6) . ?
C23 H23 0.9500 . ?
C24 H24 0.9500 . ?
C25 C30 1.388(6) . ?
C25 C26 1.405(6) . ?
C26 C27 1.376(7) . ?
C26 H26 0.9500 . ?
C27 C28 1.377(8) . ?
C27 H27 0.9500 . ?
C28 C29 1.385(8) . ?
C28 H28 0.9500 . ?
C29 C30 1.382(7) . ?
C29 H29 0.9500 . ?
C30 H30 0.9500 . ?
C31 C36 1.384(6) . ?
C31 C32 1.392(7) . ?
C32 C33 1.386(7) . ?
C32 H32 0.9500 . ?
C33 C34 1.379(9) . ?
C33 H33 0.9500 . ?
C34 C35 1.374(9) . ?
C34 H34 0.9500 . ?
C35 C36 1.392(6) . ?
C35 H35 0.9500 . ?
C36 H36 0.9500 . ?
C37A C38A 1.3900 . ?
C37A C42A 1.3900 . ?
C38A C39A 1.3900 . ?
C38A H38A 0.9500 . ?
C39A C40A 1.3900 . ?
C39A H39A 0.9500 . ?
C40A C41A 1.3900 . ?
C40A H40A 0.9500 . ?
C41A C42A 1.3900 . ?
C41A H41A 0.9500 . ?
C42A H42A 0.9500 . ?
C37B C38B 1.3900 . ?
C37B C42B 1.3900 . ?
C38B C39B 1.3900 . ?
C38B H38B 0.9500 . ?
C39B C40B 1.3900 . ?
C39B H39B 0.9500 . ?
C40B C41B 1.3900 . ?
C40B H40B 0.9500 . ?
C41B C42B 1.3900 . ?
C41B H41B 0.9500 . ?
C42B H42B 0.9500 . ?
C43 C48 1.393(6) . ?
C43 C44 1.397(6) . ?
C44 C45 1.393(6) . ?
C44 H44 0.9500 . ?
C45 C46 1.387(7) . ?
C45 H45 0.9500 . ?
C46 C47 1.387(7) . ?
C46 H46 0.9500 . ?
C47 C48 1.382(6) . ?
C47 H47 0.9500 . ?
C48 H48 0.9500 . ?
C49 C54 1.393(6) . ?
C49 C50 1.397(6) . ?
C50 C51 1.390(7) . ?
C50 H50 0.9500 . ?
C51 C52 1.386(7) . ?
C51 H51 0.9500 . ?
C52 C53 1.380(7) . ?
C52 H52 0.9500 . ?
C53 C54 1.396(6) . ?
C53 H53 0.9500 . ?
C54 H54 0.9500 . ?
C55 C56 1.394(6) . ?
C55 C60 1.395(5) . ?
C56 C57 1.388(5) . ?
C56 H56 0.9500 . ?
C57 C58 1.388(5) . ?
C57 H57 0.9500 . ?
C58 C59 1.393(5) . ?
C59 C60 1.394(5) . ?
C59 H59 0.9500 . ?
C60 H60 0.9500 . ?
C61 C62 1.385(6) . ?
C61 C66 1.393(6) . ?
C62 C63 1.399(7) . ?
C62 H62 0.9500 . ?
C63 C64 1.386(8) . ?
C63 H63 0.9500 . ?
C64 C65 1.376(7) . ?
C64 H64 0.9500 . ?
C65 C66 1.394(6) . ?
C65 H65 0.9500 . ?
C66 H66 0.9500 . ?
C67 C72 1.392(6) . ?
C67 C68 1.398(5) . ?
C68 C69 1.390(6) . ?
C68 H68 0.9500 . ?
C69 C70 1.385(6) . ?
C69 H69 0.9500 . ?
C70 C71 1.390(6) . ?
C70 H70 0.9500 . ?
C71 C72 1.388(6) . ?
C71 H71 0.9500 . ?
C72 H72 0.9500 . ?
C73 C74 1.474(10) . ?
C73 C75 1.500(12) . ?
C74 H74A 0.9800 . ?
C74 H74B 0.9800 . ?
C74 H74C 0.9800 . ?
C75 H75A 0.9800 . ?
C75 H75B 0.9800 . ?
C75 H75C 0.9800 . ?
C76 C78 1.493(7) . ?
C76 C77 1.497(7) . ?
C77 H77A 0.9800 . ?
C77 H77B 0.9800 . ?
C77 H77C 0.9800 . ?
C78 H78A 0.9800 . ?
C78 H78B 0.9800 . ?
C78 H78C 0.9800 . ?
C79 C80 1.513(16) . ?
C79 H79A 0.9800 . ?
C79 H79B 0.9800 . ?
C79 H79C 0.9800 . ?
C80 O3 1.347(9) . ?
C80 C81 1.487(8) . ?
C81 H81A 0.9800 . ?
C81 H81B 0.9800 . ?
C81 H81C 0.9800 . ?
C79B H79D 0.9800 . ?
C79B H79E 0.9800 . ?
C79B H79F 0.9800 . ?
